data_1554952
loop_
_publ_author_name
'Shoji, Taku'
'Miura, Kota'
'Ohta, Akira'
'Sekiguchi, Ryuta'
'Ito, Shunji'
'Endo, Yuya'
'Nagahata, Tatsuki'
'Mori, Shigeki'
'Okujima, Tetsuo'

_publ_section_title
;
 Synthesis of azuleno[2,1-b]thiophenes by cycloaddition of azulenylalkynes
 with elemental sulfur and their structural, optical and electrochemical
 properties
;
_journal_issue 15
_journal_name_full 'Organic Chemistry Frontiers'
_journal_page_first 2801
_journal_paper_doi 10.1039/C9QO00593E
_journal_volume 6
_journal_year 2019
_chemical_formula_moiety 'C25 H25 N O2 S'
_chemical_formula_sum 'C25 H25 N O2 S'
_chemical_formula_weight 403.52
_space_group_crystal_system orthorhombic
_space_group_IT_number 19
_space_group_name_Hall 'P 2ac 2ab'
_space_group_name_H-M_alt 'P 21 21 21'
_atom_sites_solution_hydrogens geom
_atom_sites_solution_primary direct
_atom_sites_solution_secondary difmap
_audit_creation_method SHELXL-2018/3
_audit_update_record
;
2018-09-20 deposited with the CCDC.	2019-06-20 downloaded from the CCDC.
;
_cell_angle_alpha 90
_cell_angle_beta 90
_cell_angle_gamma 90
_cell_formula_units_Z 4
_cell_length_a 6.07714(18)
_cell_length_b 13.1618(3)
_cell_length_c 27.1117(8)
_cell_measurement_reflns_used 20425
_cell_measurement_temperature 100(2)
_cell_measurement_theta_max 31.21
_cell_measurement_theta_min 2.12
_cell_volume 2168.56(10)
_computing_cell_refinement 'CrysAlisPro 1.171.39.46 (Rigaku OD, 2018)'
_computing_data_collection 'CrystalClear (Rigaku Inc., 2008)'
_computing_data_reduction 'CrysAlisPro 1.171.39.46 (Rigaku OD, 2018)'
_computing_molecular_graphics 'CrystalStructure 4.3.1 (Rigaku, 2018)'
_computing_publication_material 'CrystalStructure 4.3.1 (Rigaku, 2018)'
_computing_structure_refinement 'SHELXL-2018/3 (Sheldrick, 2018)'
_computing_structure_solution 'SHELXT 2018/2 (Sheldrick, 2018)'
_diffrn_ambient_temperature 100(2)
_diffrn_detector_area_resol_mean 7.111
_diffrn_measured_fraction_theta_full 1.000
_diffrn_measured_fraction_theta_max 0.998
_diffrn_measurement_device_type 'Rigaku Varimax with Saturn'
_diffrn_measurement_method '\w scans'
_diffrn_radiation_type MoK\a
_diffrn_radiation_wavelength 0.71073
_diffrn_reflns_av_R_equivalents 0.0662
_diffrn_reflns_av_unetI/netI 0.0387
_diffrn_reflns_Laue_measured_fraction_full 1.000
_diffrn_reflns_Laue_measured_fraction_max 0.998
_diffrn_reflns_limit_h_max 8
_diffrn_reflns_limit_h_min -7
_diffrn_reflns_limit_k_max 17
_diffrn_reflns_limit_k_min -17
_diffrn_reflns_limit_l_max 35
_diffrn_reflns_limit_l_min -35
_diffrn_reflns_number 37355
_diffrn_reflns_point_group_measured_fraction_full 1.000
_diffrn_reflns_point_group_measured_fraction_max 0.999
_diffrn_reflns_theta_full 25.242
_diffrn_reflns_theta_max 27.999
_diffrn_reflns_theta_min 1.720
_diffrn_source 'rotating anode X-ray generator'
_exptl_absorpt_coefficient_mu 0.170
_exptl_absorpt_correction_T_max 0.995
_exptl_absorpt_correction_T_min 0.789
_exptl_absorpt_correction_type multi-scan
_exptl_absorpt_process_details
;
CrysAlisPro 1.171.39.46 (Rigaku Oxford Diffraction, 2018)
Empirical absorption correction using spherical harmonics,
 implemented in SCALE3 ABSPACK scaling algorithm.
;
_exptl_crystal_colour violet
_exptl_crystal_density_diffrn 1.236
_exptl_crystal_density_method 'not measured'
_exptl_crystal_description block
_exptl_crystal_F_000 856
_exptl_crystal_size_max 0.250
_exptl_crystal_size_mid 0.060
_exptl_crystal_size_min 0.030
_refine_diff_density_max 0.271
_refine_diff_density_min -0.212
_refine_diff_density_rms 0.046
_refine_ls_abs_structure_details
;
 Flack x determined using 1837 quotients [(I+)-(I-)]/[(I+)+(I-)]
 (Parsons, Flack and Wagner, Acta Cryst. B69 (2013) 249-259).
;
_refine_ls_abs_structure_Flack 0.01(4)
_refine_ls_extinction_method none
_refine_ls_goodness_of_fit_ref 1.030
_refine_ls_hydrogen_treatment constr
_refine_ls_matrix_type full
_refine_ls_number_parameters 267
_refine_ls_number_reflns 5220
_refine_ls_number_restraints 0
_refine_ls_restrained_S_all 1.030
_refine_ls_R_factor_all 0.0467
_refine_ls_R_factor_gt 0.0402
_refine_ls_shift/su_max 0.000
_refine_ls_shift/su_mean 0.000
_refine_ls_structure_factor_coef Fsqd
_refine_ls_weighting_details 'w=1/[\s^2^(Fo^2^)+(0.0366P)^2^+0.8909P] where P=(Fo^2^+2Fc^2^)/3'
_refine_ls_weighting_scheme calc
_refine_ls_wR_factor_gt 0.0867
_refine_ls_wR_factor_ref 0.0895
_reflns_Friedel_coverage 0.737
_reflns_Friedel_fraction_full 1.000
_reflns_Friedel_fraction_max 0.999
_reflns_number_gt 4763
_reflns_number_total 5220
_reflns_threshold_expression 'I > 2\s(I)'
_cod_data_source_file c9qo00593e2.cif
_cod_data_source_block shelxl_CCDC1
_cod_database_code 1554952
_shelx_shelxl_version_number 2018/3
_shelx_space_group_comment
;
The symmetry employed for this shelxl refinement is uniquely defined
by the following loop, which should always be used as a source of
symmetry information in preference to the above space-group names.
They are only intended as comments.
;
_shelx_estimated_absorpt_t_min 0.959
_shelx_estimated_absorpt_t_max 0.995

loop_
_space_group_symop_operation_xyz
'x, y, z'
'-x+1/2, -y, z+1/2'
'x+1/2, -y+1/2, -z'
'-x, y+1/2, -z+1/2'

loop_
_atom_site_label
_atom_site_type_symbol
_atom_site_fract_x
_atom_site_fract_y
_atom_site_fract_z
_atom_site_U_iso_or_equiv
_atom_site_adp_type
_atom_site_occupancy
_atom_site_site_symmetry_order
_atom_site_calc_flag
_atom_site_refinement_flags_posn
_atom_site_refinement_flags_adp
S1 S 0.58298(10) 0.32669(4) 0.36264(2) 0.01598(13) Uani 1 1 d . .
O1 O 0.4834(3) 0.29051(14) 0.19027(6) 0.0229(4) Uani 1 1 d . .
O2 O 0.3613(3) 0.34443(13) 0.26432(6) 0.0185(4) Uani 1 1 d . .
N1 N 0.8526(4) 0.49037(17) 0.59123(8) 0.0225(5) Uani 1 1 d . .
C1 C 0.6749(4) 0.24622(17) 0.26424(9) 0.0165(5) Uani 1 1 d . .
C2 C 0.7088(4) 0.26131(17) 0.31544(9) 0.0157(5) Uani 1 1 d . .
C3 C 0.9033(4) 0.21498(18) 0.33123(9) 0.0166(5) Uani 1 1 d . .
C4 C 0.9979(4) 0.16404(18) 0.29019(9) 0.0170(5) Uani 1 1 d . .
C5 C 1.1906(4) 0.10846(18) 0.29136(10) 0.0204(5) Uani 1 1 d . .
H5 H 1.259020 0.102199 0.322713 0.025 Uiso 1 1 calc R U
C6 C 1.2970(4) 0.06049(19) 0.25233(10) 0.0223(6) Uani 1 1 d . .
H6 H 1.426908 0.024297 0.260775 0.027 Uiso 1 1 calc R U
C7 C 1.2399(4) 0.05819(19) 0.20295(11) 0.0242(6) Uani 1 1 d . .
H7 H 1.340989 0.022584 0.182569 0.029 Uiso 1 1 calc R U
C8 C 1.0594(5) 0.09907(18) 0.17770(10) 0.0218(5) Uani 1 1 d . .
C9 C 0.8865(4) 0.15504(18) 0.19864(9) 0.0195(5) Uani 1 1 d . .
H9 H 0.774819 0.175249 0.176177 0.023 Uiso 1 1 calc R U
C10 C 0.8534(4) 0.18548(17) 0.24716(9) 0.0169(5) Uani 1 1 d . .
C11 C 0.5022(4) 0.29305(17) 0.23482(9) 0.0161(5) Uani 1 1 d . .
C12 C 0.1778(4) 0.39298(19) 0.23993(10) 0.0208(5) Uani 1 1 d . .
H12A H 0.118751 0.347471 0.214571 0.025 Uiso 1 1 calc R U
H12B H 0.227571 0.456287 0.224504 0.025 Uiso 1 1 calc R U
H12C H 0.062794 0.408123 0.264169 0.025 Uiso 1 1 calc R U
C13 C 0.9561(4) 0.23628(17) 0.38131(9) 0.0171(5) Uani 1 1 d . .
H13 H 1.083158 0.210958 0.397599 0.020 Uiso 1 1 calc R U
C14 C 0.8029(4) 0.29733(18) 0.40328(9) 0.0168(5) Uani 1 1 d . .
C15 C 1.0578(5) 0.0831(2) 0.12199(10) 0.0271(6) Uani 1 1 d . .
H15 H 1.162681 0.026482 0.114663 0.032 Uiso 1 1 calc R U
C16 C 0.8349(7) 0.0520(4) 0.10168(14) 0.0643(13) Uani 1 1 d . .
H16A H 0.849460 0.034717 0.066670 0.077 Uiso 1 1 calc R U
H16B H 0.731012 0.108376 0.105408 0.077 Uiso 1 1 calc R U
H16C H 0.780487 -0.007276 0.119864 0.077 Uiso 1 1 calc R U
C17 C 1.1441(6) 0.1772(3) 0.09608(11) 0.0450(8) Uani 1 1 d . .
H17A H 1.286290 0.196460 0.110349 0.054 Uiso 1 1 calc R U
H17B H 1.039182 0.233029 0.100297 0.054 Uiso 1 1 calc R U
H17C H 1.162684 0.162805 0.060855 0.054 Uiso 1 1 calc R U
C18 C 0.8088(4) 0.34391(17) 0.45214(9) 0.0165(5) Uani 1 1 d . .
C19 C 0.6353(4) 0.40282(19) 0.47058(9) 0.0199(5) Uani 1 1 d . .
H19 H 0.505114 0.409752 0.451468 0.024 Uiso 1 1 calc R U
C20 C 0.6479(4) 0.4512(2) 0.51581(9) 0.0215(5) Uani 1 1 d . .
H20 H 0.527277 0.490911 0.527024 0.026 Uiso 1 1 calc R U
C21 C 0.8362(4) 0.44252(18) 0.54525(9) 0.0187(5) Uani 1 1 d . .
C22 C 1.0095(4) 0.38212(18) 0.52720(9) 0.0196(5) Uani 1 1 d . .
H22 H 1.138833 0.373938 0.546478 0.024 Uiso 1 1 calc R U
C23 C 0.9946(4) 0.33465(19) 0.48204(9) 0.0187(5) Uani 1 1 d . .
H23 H 1.114451 0.294393 0.470906 0.022 Uiso 1 1 calc R U
C24 C 0.6980(5) 0.5720(2) 0.60180(12) 0.0353(7) Uani 1 1 d . .
H24A H 0.548151 0.544602 0.602757 0.042 Uiso 1 1 calc R U
H24B H 0.708069 0.623881 0.575962 0.042 Uiso 1 1 calc R U
H24C H 0.733786 0.602506 0.633783 0.042 Uiso 1 1 calc R U
C25 C 1.0724(5) 0.5057(2) 0.61103(10) 0.0290(6) Uani 1 1 d . .
H25A H 1.163261 0.540940 0.586552 0.035 Uiso 1 1 calc R U
H25B H 1.138580 0.439741 0.618802 0.035 Uiso 1 1 calc R U
H25C H 1.063473 0.546845 0.641102 0.035 Uiso 1 1 calc R U

loop_
_atom_site_aniso_label
_atom_site_aniso_U_11
_atom_site_aniso_U_22
_atom_site_aniso_U_33
_atom_site_aniso_U_23
_atom_site_aniso_U_13
_atom_site_aniso_U_12
S1 0.0152(3) 0.0150(3) 0.0177(3) 0.0010(2) 0.0002(2) 0.0015(2)
O1 0.0276(10) 0.0201(9) 0.0210(9) 0.0014(7) -0.0020(8) 0.0028(8)
O2 0.0167(8) 0.0167(8) 0.0223(9) 0.0005(7) 0.0000(7) 0.0025(7)
N1 0.0201(12) 0.0244(11) 0.0230(11) -0.0040(9) -0.0025(9) 0.0044(9)
C1 0.0171(11) 0.0108(10) 0.0216(12) 0.0013(9) 0.0023(10) -0.0025(9)
C2 0.0145(11) 0.0116(10) 0.0209(12) 0.0016(9) 0.0040(10) -0.0015(9)
C3 0.0151(12) 0.0116(10) 0.0230(12) 0.0031(9) 0.0012(10) -0.0002(10)
C4 0.0175(11) 0.0116(10) 0.0219(11) -0.0003(10) 0.0022(9) -0.0033(10)
C5 0.0183(13) 0.0139(11) 0.0291(13) 0.0010(10) 0.0002(11) -0.0026(10)
C6 0.0164(12) 0.0146(11) 0.0360(15) -0.0034(10) -0.0005(11) 0.0023(10)
C7 0.0228(14) 0.0142(12) 0.0355(15) -0.0069(11) 0.0072(12) -0.0001(11)
C8 0.0261(14) 0.0109(11) 0.0285(13) -0.0035(10) 0.0057(11) -0.0036(10)
C9 0.0220(13) 0.0117(11) 0.0248(12) -0.0001(9) 0.0014(10) -0.0021(10)
C10 0.0167(11) 0.0091(10) 0.0248(12) 0.0019(9) 0.0011(9) -0.0026(9)
C11 0.0166(11) 0.0100(10) 0.0216(12) 0.0007(9) 0.0015(10) -0.0036(9)
C12 0.0149(12) 0.0173(11) 0.0302(14) 0.0022(10) -0.0026(11) 0.0011(10)
C13 0.0148(12) 0.0141(11) 0.0223(12) 0.0033(9) -0.0008(9) -0.0005(9)
C14 0.0159(12) 0.0157(11) 0.0190(11) 0.0052(9) -0.0030(10) -0.0024(9)
C15 0.0327(16) 0.0204(12) 0.0281(14) -0.0076(11) 0.0021(12) 0.0056(12)
C16 0.054(2) 0.097(3) 0.042(2) -0.040(2) 0.0083(19) -0.030(2)
C17 0.066(2) 0.0424(18) 0.0267(15) 0.0032(15) -0.0017(15) -0.0080(19)
C18 0.0154(11) 0.0130(11) 0.0209(11) 0.0051(9) 0.0012(10) -0.0017(9)
C19 0.0151(12) 0.0223(12) 0.0224(12) 0.0033(10) -0.0027(10) 0.0007(10)
C20 0.0183(13) 0.0226(13) 0.0237(13) -0.0009(10) 0.0022(10) 0.0024(11)
C21 0.0194(12) 0.0160(11) 0.0205(12) 0.0027(10) 0.0007(10) -0.0029(10)
C22 0.0186(12) 0.0194(12) 0.0209(12) 0.0016(10) -0.0036(10) 0.0012(10)
C23 0.0177(11) 0.0163(11) 0.0221(12) 0.0022(10) 0.0005(10) 0.0026(10)
C24 0.0263(16) 0.0429(18) 0.0368(17) -0.0181(14) -0.0057(13) 0.0115(14)
C25 0.0238(14) 0.0329(15) 0.0304(15) -0.0099(12) -0.0089(13) 0.0045(13)

loop_
_atom_type_symbol
_atom_type_description
_atom_type_scat_dispersion_real
_atom_type_scat_dispersion_imag
_atom_type_scat_source
C C 0.0033 0.0016 'International Tables Vol C Tables 4.2.6.8 and 6.1.1.4'
H H 0.0000 0.0000 'International Tables Vol C Tables 4.2.6.8 and 6.1.1.4'
N N 0.0061 0.0033 'International Tables Vol C Tables 4.2.6.8 and 6.1.1.4'
S S 0.1246 0.1234 'International Tables Vol C Tables 4.2.6.8 and 6.1.1.4'
O O 0.0106 0.0060 'International Tables Vol C Tables 4.2.6.8 and 6.1.1.4'

loop_
_geom_angle_atom_site_label_1
_geom_angle_atom_site_label_2
_geom_angle_atom_site_label_3
_geom_angle
C2 S1 C14 91.05(12)
C11 O2 C12 116.02(19)
C21 N1 C25 117.2(2)
C21 N1 C24 117.5(2)
C25 N1 C24 114.7(2)
C2 C1 C10 106.6(2)
C2 C1 C11 125.6(2)
C10 C1 C11 127.5(2)
C3 C2 C1 111.2(2)
C3 C2 S1 111.49(18)
C1 C2 S1 137.2(2)
C2 C3 C4 108.0(2)
C2 C3 C13 113.4(2)
C4 C3 C13 138.5(2)
C5 C4 C3 125.1(2)
C5 C4 C10 128.3(2)
C3 C4 C10 106.6(2)
C4 C5 C6 128.1(3)
C4 C5 H5 116.0
C6 C5 H5 116.0
C7 C6 C5 129.0(3)
C7 C6 H6 115.5
C5 C6 H6 115.5
C6 C7 C8 131.4(2)
C6 C7 H7 114.3
C8 C7 H7 114.3
C7 C8 C9 126.2(2)
C7 C8 C15 115.8(2)
C9 C8 C15 117.9(2)
C10 C9 C8 130.0(2)
C10 C9 H9 115.0
C8 C9 H9 115.0
C9 C10 C1 125.4(2)
C9 C10 C4 127.0(2)
C1 C10 C4 107.5(2)
O1 C11 O2 122.9(2)
O1 C11 C1 127.0(2)
O2 C11 C1 110.1(2)
O2 C12 H12A 109.5
O2 C12 H12B 109.5
H12A C12 H12B 109.5
O2 C12 H12C 109.5
H12A C12 H12C 109.5
H12B C12 H12C 109.5
C14 C13 C3 112.2(2)
C14 C13 H13 123.9
C3 C13 H13 123.9
C13 C14 C18 128.7(2)
C13 C14 S1 111.74(18)
C18 C14 S1 119.37(18)
C17 C15 C16 111.1(3)
C17 C15 C8 110.1(2)
C16 C15 C8 113.7(3)
C17 C15 H15 107.2
C16 C15 H15 107.2
C8 C15 H15 107.2
C15 C16 H16A 109.5
C15 C16 H16B 109.5
H16A C16 H16B 109.5
C15 C16 H16C 109.5
H16A C16 H16C 109.5
H16B C16 H16C 109.5
C15 C17 H17A 109.5
C15 C17 H17B 109.5
H17A C17 H17B 109.5
C15 C17 H17C 109.5
H17A C17 H17C 109.5
H17B C17 H17C 109.5
C23 C18 C19 116.7(2)
C23 C18 C14 120.7(2)
C19 C18 C14 122.5(2)
C20 C19 C18 122.0(2)
C20 C19 H19 119.0
C18 C19 H19 119.0
C19 C20 C21 120.8(2)
C19 C20 H20 119.6
C21 C20 H20 119.6
C20 C21 N1 121.9(2)
C20 C21 C22 117.4(2)
N1 C21 C22 120.7(2)
C23 C22 C21 121.1(2)
C23 C22 H22 119.5
C21 C22 H22 119.5
C22 C23 C18 122.0(2)
C22 C23 H23 119.0
C18 C23 H23 119.0
N1 C24 H24A 109.5
N1 C24 H24B 109.5
H24A C24 H24B 109.5
N1 C24 H24C 109.5
H24A C24 H24C 109.5
H24B C24 H24C 109.5
N1 C25 H25A 109.5
N1 C25 H25B 109.5
H25A C25 H25B 109.5
N1 C25 H25C 109.5
H25A C25 H25C 109.5
H25B C25 H25C 109.5

loop_
_geom_bond_atom_site_label_1
_geom_bond_atom_site_label_2
_geom_bond_distance
S1 C2 1.721(2)
S1 C14 1.775(2)
O1 C11 1.214(3)
O2 C11 1.353(3)
O2 C12 1.445(3)
N1 C21 1.400(3)
N1 C25 1.453(3)
N1 C24 1.456(3)
C1 C2 1.417(3)
C1 C10 1.425(3)
C1 C11 1.455(3)
C2 C3 1.397(3)
C3 C4 1.421(3)
C3 C13 1.423(3)
C4 C5 1.381(3)
C4 C10 1.487(3)
C5 C6 1.391(4)
C5 H5 0.9500
C6 C7 1.383(4)
C6 H6 0.9500
C7 C8 1.401(4)
C7 H7 0.9500
C8 C9 1.403(4)
C8 C15 1.525(4)
C9 C10 1.390(3)
C9 H9 0.9500
C12 H12A 0.9800
C12 H12B 0.9800
C12 H12C 0.9800
C13 C14 1.366(3)
C13 H13 0.9500
C14 C18 1.460(3)
C15 C17 1.518(4)
C15 C16 1.518(5)
C15 H15 1.0000
C16 H16A 0.9800
C16 H16B 0.9800
C16 H16C 0.9800
C17 H17A 0.9800
C17 H17B 0.9800
C17 H17C 0.9800
C18 C23 1.395(3)
C18 C19 1.401(3)
C19 C20 1.384(4)
C19 H19 0.9500
C20 C21 1.400(4)
C20 H20 0.9500
C21 C22 1.407(4)
C22 C23 1.378(3)
C22 H22 0.9500
C23 H23 0.9500
C24 H24A 0.9800
C24 H24B 0.9800
C24 H24C 0.9800
C25 H25A 0.9800
C25 H25B 0.9800
C25 H25C 0.9800

loop_
_geom_torsion_atom_site_label_1
_geom_torsion_atom_site_label_2
_geom_torsion_atom_site_label_3
_geom_torsion_atom_site_label_4
_geom_torsion
C10 C1 C2 C3 1.5(3)
C11 C1 C2 C3 -173.0(2)
C10 C1 C2 S1 177.1(2)
C11 C1 C2 S1 2.7(4)
C14 S1 C2 C3 3.13(18)
C14 S1 C2 C1 -172.5(3)
C1 C2 C3 C4 -2.4(3)
S1 C2 C3 C4 -179.24(16)
C1 C2 C3 C13 174.2(2)
S1 C2 C3 C13 -2.7(3)
C2 C3 C4 C5 -179.3(2)
C13 C3 C4 C5 5.4(5)
C2 C3 C4 C10 2.3(3)
C13 C3 C4 C10 -172.9(3)
C3 C4 C5 C6 -177.0(3)
C10 C4 C5 C6 1.0(4)
C4 C5 C6 C7 1.5(5)
C5 C6 C7 C8 -2.4(5)
C6 C7 C8 C9 0.1(5)
C6 C7 C8 C15 178.1(3)
C7 C8 C9 C10 1.9(4)
C15 C8 C9 C10 -176.1(2)
C8 C9 C10 C1 177.3(2)
C8 C9 C10 C4 -0.8(4)
C2 C1 C10 C9 -178.4(2)
C11 C1 C10 C9 -4.0(4)
C2 C1 C10 C4 0.0(3)
C11 C1 C10 C4 174.3(2)
C5 C4 C10 C9 -1.4(4)
C3 C4 C10 C9 176.9(2)
C5 C4 C10 C1 -179.8(2)
C3 C4 C10 C1 -1.4(3)
C12 O2 C11 O1 2.9(3)
C12 O2 C11 C1 -178.64(18)
C2 C1 C11 O1 171.3(2)
C10 C1 C11 O1 -2.0(4)
C2 C1 C11 O2 -7.1(3)
C10 C1 C11 O2 179.6(2)
C2 C3 C13 C14 0.4(3)
C4 C3 C13 C14 175.5(3)
C3 C13 C14 C18 -173.3(2)
C3 C13 C14 S1 2.0(3)
C2 S1 C14 C13 -2.95(19)
C2 S1 C14 C18 172.84(19)
C7 C8 C15 C17 -98.1(3)
C9 C8 C15 C17 80.0(3)
C7 C8 C15 C16 136.4(3)
C9 C8 C15 C16 -45.4(4)
C13 C14 C18 C23 4.6(4)
S1 C14 C18 C23 -170.34(18)
C13 C14 C18 C19 -178.0(2)
S1 C14 C18 C19 7.0(3)
C23 C18 C19 C20 1.1(4)
C14 C18 C19 C20 -176.3(2)
C18 C19 C20 C21 -0.4(4)
C19 C20 C21 N1 -179.7(2)
C19 C20 C21 C22 -0.6(4)
C25 N1 C21 C20 -159.8(3)
C24 N1 C21 C20 -17.1(4)
C25 N1 C21 C22 21.1(4)
C24 N1 C21 C22 163.9(3)
C20 C21 C22 C23 0.8(4)
N1 C21 C22 C23 179.9(2)
C21 C22 C23 C18 0.0(4)
C19 C18 C23 C22 -1.0(4)
C14 C18 C23 C22 176.6(2)
